data_7007241
loop_
_publ_author_name
'Cole, Marcus L.'
'Deacon, Glen B.'
'Forsyth, Craig M.'
'Konstas, Kristina'
'Junk, Peter C.'

_publ_section_title
;
 Synthesis and structural characterisation of heavy alkaline earth
 N,N'-bis(aryl)formamidinate complexes.
;
_journal_issue 27
_journal_name_full 'Dalton transactions (Cambridge, England : 2003)'
_journal_page_first 3360
_journal_page_last 3367
_journal_paper_doi 10.1039/b602210c
_journal_year 2006
_chemical_compound_source THF
_chemical_formula_moiety 'C38 H46 Ca N4 O2'
_chemical_formula_sum 'C38 H46 Ca N4 O2'
_chemical_formula_weight 630.87
_chemical_melting_point 441(2)
_space_group_IT_number 14
_symmetry_cell_setting monoclinic
_symmetry_Int_Tables_number 14
_symmetry_space_group_name_Hall '-P 2ybc'
_symmetry_space_group_name_H-M 'P 1 21/c 1'
_atom_sites_solution_hydrogens geom
_atom_sites_solution_primary direct
_atom_sites_solution_secondary difmap
_audit_creation_method SHELXL-97
_cell_angle_alpha 90.00
_cell_angle_beta 105.930(3)
_cell_angle_gamma 90.00
_cell_formula_units_Z 4
_cell_length_a 11.2249(3)
_cell_length_b 16.7282(9)
_cell_length_c 19.6462(10)
_cell_measurement_temperature 123(2)
_cell_volume 3547.3(3)
_computing_cell_refinement DENZO-SMN
_computing_data_collection 'Nonius Collect'
_computing_data_reduction X-Seed
_computing_molecular_graphics 'X-Seed / POV-Ray'
_computing_publication_material 'Microsoft Office 2000'
_computing_structure_refinement 'SHELXL-97 (Sheldrick, 1997)'
_computing_structure_solution 'SHELXS-97 (Sheldrick, 1990)'
_diffrn_ambient_temperature 123(2)
_diffrn_measured_fraction_theta_full 0.989
_diffrn_measured_fraction_theta_max 0.989
_diffrn_measurement_device_type 'Nonius Kappa CCD'
_diffrn_measurement_method 'psi and omega scans'
_diffrn_radiation_monochromator graphite
_diffrn_radiation_probe x-ray
_diffrn_radiation_type MoK\a
_diffrn_radiation_wavelength 0.71073
_diffrn_reflns_av_R_equivalents 0.0665
_diffrn_reflns_av_sigmaI/netI 0.1092
_diffrn_reflns_limit_h_max 11
_diffrn_reflns_limit_h_min -14
_diffrn_reflns_limit_k_max 17
_diffrn_reflns_limit_k_min -22
_diffrn_reflns_limit_l_max 25
_diffrn_reflns_limit_l_min -18
_diffrn_reflns_number 23008
_diffrn_reflns_theta_full 27.88
_diffrn_reflns_theta_max 27.88
_diffrn_reflns_theta_min 2.73
_diffrn_source 'fine-focus sealed tube'
_exptl_absorpt_coefficient_mu 0.214
_exptl_absorpt_correction_T_max 0.9894
_exptl_absorpt_correction_T_min 0.9385
_exptl_absorpt_correction_type empirical
_exptl_absorpt_process_details 'performed as part of the DENZO-SMN package'
_exptl_crystal_colour colourless
_exptl_crystal_density_diffrn 1.181
_exptl_crystal_density_method 'not measured'
_exptl_crystal_description 'rectangular block'
_exptl_crystal_F_000 1352
_exptl_crystal_size_max 0.30
_exptl_crystal_size_mid 0.20
_exptl_crystal_size_min 0.05
_refine_diff_density_max 0.352
_refine_diff_density_min -0.385
_refine_diff_density_rms 0.060
_refine_ls_extinction_method none
_refine_ls_goodness_of_fit_ref 0.777
_refine_ls_hydrogen_treatment mixed
_refine_ls_matrix_type full
_refine_ls_number_parameters 411
_refine_ls_number_reflns 8358
_refine_ls_number_restraints 0
_refine_ls_restrained_S_all 0.777
_refine_ls_R_factor_all 0.1229
_refine_ls_R_factor_gt 0.0510
_refine_ls_shift/su_max 0.001
_refine_ls_shift/su_mean 0.000
_refine_ls_structure_factor_coef Fsqd
_refine_ls_weighting_details 'calc w=1/[\s^2^(Fo^2^)+(0.1373P)^2^+0.0000P] where P=(Fo^2^+2Fc^2^)/3'
_refine_ls_weighting_scheme calc
_refine_ls_wR_factor_gt 0.1357
_refine_ls_wR_factor_ref 0.1810
_reflns_number_gt 4683
_reflns_number_total 8358
_reflns_threshold_expression >2sigma(I)
_cod_data_source_file b602210c.txt
_cod_data_source_block COMPOUND_1
_cod_depositor_comments
;
The following automatic conversions were performed:

'_chemical_melting_point' value '439-443' was changed to '441(2)' -
the average value was taken and precision was estimated.

Automatic conversion script
Id: cif_fix_values 1569 2011-02-09 13:29:24Z adriana 
;
_cod_original_sg_symbol_H-M 'P 21/c'
_cod_database_code 7007241

loop_
_symmetry_equiv_pos_as_xyz
'x, y, z'
'-x, y+1/2, -z+1/2'
'-x, -y, -z'
'x, -y-1/2, z-1/2'

loop_
_atom_site_label
_atom_site_type_symbol
_atom_site_fract_x
_atom_site_fract_y
_atom_site_fract_z
_atom_site_U_iso_or_equiv
_atom_site_adp_type
_atom_site_occupancy
_atom_site_symmetry_multiplicity
_atom_site_calc_flag
_atom_site_refinement_flags
_atom_site_disorder_assembly
_atom_site_disorder_group
Ca1 Ca 0.28026(4) 0.01301(3) 0.77356(2) 0.02077(15) Uani 1 1 d . . .
O1 O 0.20721(15) 0.05329(10) 0.87038(8) 0.0281(4) Uani 1 1 d . . .
O2 O 0.35667(15) -0.04064(11) 0.68216(9) 0.0299(4) Uani 1 1 d . . .
N1 N 0.25600(16) 0.14304(12) 0.71807(10) 0.0228(5) Uani 1 1 d . . .
N2 N 0.43788(16) 0.11759(12) 0.80313(9) 0.0218(5) Uani 1 1 d . . .
N3 N 0.09817(16) -0.07132(12) 0.73704(10) 0.0226(5) Uani 1 1 d . . .
N4 N 0.27408(16) -0.12470(12) 0.81098(10) 0.0214(4) Uani 1 1 d . . .
C1 C 0.17839(19) 0.20060(15) 0.67591(12) 0.0206(5) Uani 1 1 d . . .
C2 C 0.0968(2) 0.17607(16) 0.61056(12) 0.0239(5) Uani 1 1 d . . .
C3 C 0.0210(2) 0.23347(17) 0.56922(13) 0.0277(6) Uani 1 1 d . . .
H3 H -0.0336 0.2178 0.5251 0.033 Uiso 1 1 calc R . .
C4 C 0.0219(2) 0.31249(17) 0.58974(13) 0.0300(6) Uani 1 1 d . . .
H4 H -0.0304 0.3503 0.5597 0.036 Uiso 1 1 calc R . .
C5 C 0.0993(2) 0.33629(17) 0.65426(13) 0.0305(6) Uani 1 1 d . . .
H5 H 0.1004 0.3904 0.6691 0.037 Uiso 1 1 calc R . .
C6 C 0.1757(2) 0.27986(16) 0.69723(13) 0.0257(6) Uani 1 1 d . . .
H6 H 0.2272 0.2958 0.7421 0.031 Uiso 1 1 calc R . .
C7 C 0.0940(2) 0.09092(17) 0.58617(13) 0.0344(7) Uani 1 1 d . . .
H7A H 0.0333 0.0855 0.5399 0.052 Uiso 1 1 calc R . .
H7B H 0.0706 0.0560 0.6204 0.052 Uiso 1 1 calc R . .
H7C H 0.1762 0.0757 0.5823 0.052 Uiso 1 1 calc R . .
C8 C 0.56293(19) 0.13904(14) 0.83314(12) 0.0200(5) Uani 1 1 d . . .
C9 C 0.6102(2) 0.13775(16) 0.90740(12) 0.0233(5) Uani 1 1 d . . .
C10 C 0.7340(2) 0.15891(16) 0.93692(13) 0.0272(6) Uani 1 1 d . . .
H10 H 0.7663 0.1593 0.9870 0.033 Uiso 1 1 calc R . .
C11 C 0.8109(2) 0.17933(15) 0.89553(13) 0.0252(6) Uani 1 1 d . . .
H11 H 0.8951 0.1926 0.9170 0.030 Uiso 1 1 calc R . .
C12 C 0.7644(2) 0.18031(15) 0.82269(13) 0.0247(6) Uani 1 1 d . . .
H12 H 0.8166 0.1945 0.7938 0.030 Uiso 1 1 calc R . .
C13 C 0.6409(2) 0.16041(15) 0.79177(12) 0.0230(5) Uani 1 1 d . . .
H13 H 0.6093 0.1614 0.7417 0.028 Uiso 1 1 calc R . .
C14 C 0.5287(2) 0.1173(2) 0.95381(13) 0.0412(8) Uani 1 1 d . . .
H14A H 0.5787 0.1151 1.0033 0.062 Uiso 1 1 calc R . .
H14B H 0.4899 0.0651 0.9399 0.062 Uiso 1 1 calc R . .
H14C H 0.4644 0.1582 0.9486 0.062 Uiso 1 1 calc R . .
C15 C 0.3695(2) 0.16525(14) 0.75447(12) 0.0205(5) Uani 1 1 d . . .
H15 H 0.4013 0.2156 0.7453 0.025 Uiso 1 1 calc R . .
C16 C -0.0159(2) -0.08383(15) 0.68614(12) 0.0212(5) Uani 1 1 d . . .
C17 C -0.1097(2) -0.02605(16) 0.68055(13) 0.0261(6) Uani 1 1 d . . .
C18 C -0.2229(2) -0.03804(18) 0.63054(14) 0.0361(7) Uani 1 1 d . . .
H18 H -0.2875 -0.0004 0.6272 0.043 Uiso 1 1 calc R . .
C19 C -0.2440(2) -0.10336(19) 0.58544(15) 0.0411(7) Uani 1 1 d . . .
H19 H -0.3227 -0.1105 0.5522 0.049 Uiso 1 1 calc R . .
C20 C -0.1504(2) -0.15811(17) 0.58898(14) 0.0362(7) Uani 1 1 d . . .
H20 H -0.1631 -0.2020 0.5571 0.043 Uiso 1 1 calc R . .
C21 C -0.0375(2) -0.14849(16) 0.63959(13) 0.0280(6) Uani 1 1 d . . .
H21 H 0.0263 -0.1867 0.6425 0.034 Uiso 1 1 calc R . .
C22 C -0.0884(2) 0.04592(18) 0.72775(15) 0.0379(7) Uani 1 1 d . . .
H22A H -0.1650 0.0772 0.7187 0.057 Uiso 1 1 calc R . .
H22B H -0.0228 0.0789 0.7181 0.057 Uiso 1 1 calc R . .
H22C H -0.0635 0.0287 0.7773 0.057 Uiso 1 1 calc R . .
C23 C 0.3349(2) -0.19066(15) 0.84916(12) 0.0218(5) Uani 1 1 d . . .
C24 C 0.4657(2) -0.19232(16) 0.86662(12) 0.0268(6) Uani 1 1 d . . .
C25 C 0.5278(2) -0.25848(19) 0.90323(13) 0.0353(7) Uani 1 1 d . . .
H25 H 0.6155 -0.2609 0.9139 0.042 Uiso 1 1 calc R . .
C26 C 0.4644(3) -0.32059(18) 0.92434(14) 0.0398(7) Uani 1 1 d . . .
H26 H 0.5085 -0.3650 0.9491 0.048 Uiso 1 1 calc R . .
C27 C 0.3382(3) -0.31763(17) 0.90929(13) 0.0372(7) Uani 1 1 d . . .
H27 H 0.2946 -0.3598 0.9243 0.045 Uiso 1 1 calc R . .
C28 C 0.2735(2) -0.25332(16) 0.87220(12) 0.0285(6) Uani 1 1 d . . .
H28 H 0.1858 -0.2519 0.8623 0.034 Uiso 1 1 calc R . .
C29 C 0.5361(2) -0.12418(19) 0.84610(15) 0.0381(7) Uani 1 1 d . . .
H29A H 0.6245 -0.1374 0.8585 0.057 Uiso 1 1 calc R . .
H29B H 0.5239 -0.0758 0.8714 0.057 Uiso 1 1 calc R . .
H29C H 0.5058 -0.1150 0.7950 0.057 Uiso 1 1 calc R . .
C30 C 0.1588(2) -0.13386(15) 0.77029(12) 0.0206(5) Uani 1 1 d . . .
H30 H 0.1204 -0.1850 0.7652 0.025 Uiso 1 1 calc R . .
C31 C 0.1688(3) -0.00102(19) 0.91686(16) 0.0465(8) Uani 1 1 d . . .
H31A H 0.2310 -0.0440 0.9323 0.056 Uiso 1 1 calc R . .
H31B H 0.0886 -0.0259 0.8921 0.056 Uiso 1 1 calc R . .
C32 C 0.1564(5) 0.0445(2) 0.9781(2) 0.0913(15) Uani 1 1 d . . .
H32A H 0.2083 0.0205 1.0224 0.110 Uiso 1 1 calc R . .
H32B H 0.0691 0.0445 0.9798 0.110 Uiso 1 1 calc R . .
C33 C 0.1988(3) 0.12845(18) 0.96953(15) 0.0395(7) Uani 1 1 d . . .
H33A H 0.2859 0.1367 0.9972 0.047 Uiso 1 1 calc R . .
H33B H 0.1457 0.1684 0.9843 0.047 Uiso 1 1 calc R . .
C34 C 0.1850(2) 0.13342(16) 0.89045(14) 0.0313(6) Uani 1 1 d . . .
H34A H 0.1006 0.1514 0.8646 0.038 Uiso 1 1 calc R . .
H34B H 0.2462 0.1710 0.8805 0.038 Uiso 1 1 calc R . .
C35 C 0.4315(2) 0.00295(17) 0.64551(14) 0.0333(6) Uani 1 1 d . . .
H35A H 0.5188 0.0055 0.6746 0.040 Uiso 1 1 calc R . .
H35B H 0.4000 0.0581 0.6349 0.040 Uiso 1 1 calc R . .
C36 C 0.4216(2) -0.04297(18) 0.57790(14) 0.0353(7) Uani 1 1 d . . .
H36A H 0.4961 -0.0353 0.5609 0.042 Uiso 1 1 calc R . .
H36B H 0.3471 -0.0271 0.5401 0.042 Uiso 1 1 calc R . .
C37 C 0.4117(3) -0.12856(18) 0.60184(15) 0.0409(7) Uani 1 1 d . . .
H37A H 0.3739 -0.1639 0.5612 0.049 Uiso 1 1 calc R . .
H37B H 0.4938 -0.1501 0.6277 0.049 Uiso 1 1 calc R . .
C38 C 0.3285(3) -0.11922(17) 0.65012(15) 0.0382(7) Uani 1 1 d . . .
H38A H 0.2403 -0.1226 0.6228 0.046 Uiso 1 1 calc R . .
H38B H 0.3458 -0.1614 0.6869 0.046 Uiso 1 1 calc R . .

loop_
_atom_site_aniso_label
_atom_site_aniso_U_11
_atom_site_aniso_U_22
_atom_site_aniso_U_33
_atom_site_aniso_U_23
_atom_site_aniso_U_13
_atom_site_aniso_U_12
Ca1 0.0223(3) 0.0190(3) 0.0208(3) 0.0010(2) 0.00554(19) -0.0014(2)
O1 0.0390(10) 0.0225(10) 0.0268(9) -0.0030(8) 0.0157(7) -0.0045(8)
O2 0.0413(10) 0.0233(10) 0.0305(10) -0.0037(8) 0.0191(8) -0.0073(8)
N1 0.0218(10) 0.0231(12) 0.0196(10) 0.0037(9) -0.0007(8) -0.0010(9)
N2 0.0214(10) 0.0235(12) 0.0178(10) 0.0026(9) 0.0010(8) -0.0028(8)
N3 0.0188(10) 0.0194(11) 0.0276(11) 0.0022(9) 0.0027(8) 0.0006(8)
N4 0.0202(10) 0.0218(12) 0.0224(10) 0.0039(9) 0.0060(8) 0.0030(8)
C1 0.0186(11) 0.0235(14) 0.0198(12) 0.0026(10) 0.0055(9) -0.0017(10)
C2 0.0241(12) 0.0285(15) 0.0199(12) 0.0020(11) 0.0076(9) -0.0010(11)
C3 0.0218(12) 0.0381(17) 0.0213(13) 0.0058(12) 0.0027(10) 0.0005(11)
C4 0.0241(13) 0.0357(17) 0.0300(14) 0.0094(12) 0.0073(11) 0.0113(11)
C5 0.0306(13) 0.0255(15) 0.0373(15) 0.0018(12) 0.0123(11) 0.0064(11)
C6 0.0230(12) 0.0297(16) 0.0235(13) 0.0000(11) 0.0047(10) 0.0021(11)
C7 0.0391(15) 0.0312(17) 0.0265(14) 0.0003(12) -0.0017(11) -0.0012(12)
C8 0.0222(12) 0.0154(13) 0.0206(12) 0.0002(10) 0.0026(9) -0.0012(9)
C9 0.0230(12) 0.0258(15) 0.0201(12) -0.0001(11) 0.0044(9) 0.0001(10)
C10 0.0275(13) 0.0292(15) 0.0217(13) 0.0004(11) 0.0013(10) -0.0010(11)
C11 0.0212(12) 0.0237(14) 0.0285(14) -0.0009(11) 0.0028(10) -0.0022(10)
C12 0.0259(12) 0.0214(14) 0.0288(13) -0.0001(11) 0.0107(10) -0.0045(10)
C13 0.0288(13) 0.0197(13) 0.0190(12) 0.0006(10) 0.0042(10) -0.0031(10)
C14 0.0337(14) 0.071(2) 0.0194(13) 0.0014(14) 0.0077(11) -0.0072(14)
C15 0.0252(12) 0.0167(13) 0.0201(12) -0.0013(10) 0.0070(9) -0.0017(10)
C16 0.0224(12) 0.0184(13) 0.0230(12) 0.0014(10) 0.0066(9) -0.0028(10)
C17 0.0259(13) 0.0248(15) 0.0273(13) -0.0004(11) 0.0070(10) 0.0032(11)
C18 0.0268(14) 0.0359(17) 0.0397(16) -0.0022(14) -0.0008(11) 0.0080(12)
C19 0.0309(15) 0.0399(19) 0.0415(17) -0.0039(14) -0.0086(12) -0.0040(13)
C20 0.0427(16) 0.0270(16) 0.0325(15) -0.0073(13) -0.0004(12) -0.0051(13)
C21 0.0308(13) 0.0221(15) 0.0300(14) -0.0012(11) 0.0066(11) 0.0036(11)
C22 0.0367(15) 0.0321(17) 0.0389(16) -0.0077(14) 0.0003(12) 0.0128(13)
C23 0.0314(13) 0.0202(14) 0.0138(11) 0.0000(10) 0.0062(9) 0.0063(10)
C24 0.0297(13) 0.0308(16) 0.0181(12) -0.0049(11) 0.0038(10) 0.0081(11)
C25 0.0314(14) 0.0471(19) 0.0212(13) -0.0048(13) -0.0034(11) 0.0185(13)
C26 0.063(2) 0.0281(17) 0.0226(14) 0.0012(12) 0.0023(13) 0.0202(15)
C27 0.0607(19) 0.0253(16) 0.0238(14) 0.0042(12) 0.0082(12) 0.0022(14)
C28 0.0405(14) 0.0237(15) 0.0210(13) 0.0001(11) 0.0081(11) 0.0018(12)
C29 0.0247(13) 0.052(2) 0.0361(16) 0.0017(14) 0.0060(11) 0.0030(13)
C30 0.0244(12) 0.0170(13) 0.0236(12) -0.0020(10) 0.0118(10) -0.0005(10)
C31 0.073(2) 0.038(2) 0.0361(17) 0.0016(14) 0.0272(15) -0.0155(15)
C32 0.201(5) 0.033(2) 0.073(3) -0.002(2) 0.094(3) -0.006(3)
C33 0.0535(17) 0.0345(18) 0.0386(16) -0.0050(14) 0.0262(13) 0.0001(14)
C34 0.0348(14) 0.0253(15) 0.0369(15) -0.0028(12) 0.0150(12) 0.0008(12)
C35 0.0401(15) 0.0302(17) 0.0361(15) -0.0006(12) 0.0213(12) -0.0062(12)
C36 0.0443(16) 0.0384(18) 0.0275(14) -0.0004(13) 0.0168(12) -0.0013(13)
C37 0.0599(19) 0.0334(18) 0.0359(16) -0.0043(14) 0.0243(14) -0.0023(14)
C38 0.0589(18) 0.0256(16) 0.0375(16) -0.0086(13) 0.0257(13) -0.0111(13)

loop_
_atom_type_symbol
_atom_type_description
_atom_type_scat_dispersion_real
_atom_type_scat_dispersion_imag
_atom_type_scat_source
C C 0.0033 0.0016 'International Tables Vol C Tables 4.2.6.8 and 6.1.1.4'
H H 0.0000 0.0000 'International Tables Vol C Tables 4.2.6.8 and 6.1.1.4'
N N 0.0061 0.0033 'International Tables Vol C Tables 4.2.6.8 and 6.1.1.4'
O O 0.0106 0.0060 'International Tables Vol C Tables 4.2.6.8 and 6.1.1.4'
Ca Ca 0.2262 0.3064 'International Tables Vol C Tables 4.2.6.8 and 6.1.1.4'

loop_
_geom_angle_atom_site_label_1
_geom_angle_atom_site_label_2
_geom_angle_atom_site_label_3
_geom_angle
_geom_angle_site_symmetry_1
_geom_angle_site_symmetry_3
_geom_angle_publ_flag
O1 Ca1 O2 174.04(6) . . ?
O1 Ca1 N1 94.90(7) . . ?
O2 Ca1 N1 91.06(7) . . ?
O1 Ca1 N4 88.95(6) . . ?
O2 Ca1 N4 85.20(6) . . ?
N1 Ca1 N4 169.60(6) . . ?
O1 Ca1 N3 87.34(6) . . ?
O2 Ca1 N3 90.37(6) . . ?
N1 Ca1 N3 114.15(6) . . ?
N4 Ca1 N3 56.29(6) . . ?
O1 Ca1 N2 89.60(6) . . ?
O2 Ca1 N2 93.58(6) . . ?
N1 Ca1 N2 56.41(6) . . ?
N4 Ca1 N2 133.43(6) . . ?
N3 Ca1 N2 169.78(7) . . ?
O1 Ca1 C15 93.69(6) . . ?
O2 Ca1 C15 91.48(6) . . ?
N1 Ca1 C15 28.38(6) . . ?
N4 Ca1 C15 161.07(6) . . ?
N3 Ca1 C15 142.51(7) . . ?
N2 Ca1 C15 28.07(6) . . ?
O1 Ca1 C30 89.67(6) . . ?
O2 Ca1 C30 85.73(6) . . ?
N1 Ca1 C30 141.78(6) . . ?
N4 Ca1 C30 28.33(6) . . ?
N3 Ca1 C30 28.06(6) . . ?
N2 Ca1 C30 161.76(7) . . ?
C15 Ca1 C30 169.87(7) . . ?
C31 O1 C34 108.1(2) . . ?
C31 O1 Ca1 124.18(16) . . ?
C34 O1 Ca1 127.60(14) . . ?
C35 O2 C38 109.13(19) . . ?
C35 O2 Ca1 124.57(15) . . ?
C38 O2 Ca1 126.13(14) . . ?
C15 N1 C1 118.2(2) . . ?
C15 N1 Ca1 92.07(14) . . ?
C1 N1 Ca1 149.08(15) . . ?
C15 N2 C8 117.6(2) . . ?
C15 N2 Ca1 91.22(13) . . ?
C8 N2 Ca1 148.64(16) . . ?
C30 N3 C16 118.6(2) . . ?
C30 N3 Ca1 92.10(13) . . ?
C16 N3 Ca1 145.65(15) . . ?
C30 N4 C23 118.8(2) . . ?
C30 N4 Ca1 91.79(14) . . ?
C23 N4 Ca1 149.27(15) . . ?
C6 C1 N1 122.4(2) . . ?
C6 C1 C2 119.1(2) . . ?
N1 C1 C2 118.5(2) . . ?
C3 C2 C1 118.0(2) . . ?
C3 C2 C7 120.9(2) . . ?
C1 C2 C7 121.1(2) . . ?
C4 C3 C2 122.5(2) . . ?
C3 C4 C5 119.7(2) . . ?
C6 C5 C4 119.2(3) . . ?
C5 C6 C1 121.5(2) . . ?
C13 C8 C9 119.3(2) . . ?
C13 C8 N2 122.2(2) . . ?
C9 C8 N2 118.5(2) . . ?
C10 C9 C8 118.4(2) . . ?
C10 C9 C14 120.6(2) . . ?
C8 C9 C14 121.0(2) . . ?
C11 C10 C9 122.0(2) . . ?
C12 C11 C10 119.6(2) . . ?
C11 C12 C13 119.8(2) . . ?
C8 C13 C12 121.1(2) . . ?
N2 C15 N1 120.1(2) . . ?
N2 C15 Ca1 60.71(12) . . ?
N1 C15 Ca1 59.54(13) . . ?
C21 C16 N3 122.8(2) . . ?
C21 C16 C17 119.2(2) . . ?
N3 C16 C17 117.9(2) . . ?
C18 C17 C16 118.3(2) . . ?
C18 C17 C22 120.9(2) . . ?
C16 C17 C22 120.9(2) . . ?
C19 C18 C17 121.9(2) . . ?
C18 C19 C20 119.7(2) . . ?
C19 C20 C21 119.4(3) . . ?
C20 C21 C16 121.3(2) . . ?
C28 C23 N4 123.5(2) . . ?
C28 C23 C24 118.6(2) . . ?
N4 C23 C24 117.8(2) . . ?
C25 C24 C23 118.6(2) . . ?
C25 C24 C29 121.0(2) . . ?
C23 C24 C29 120.5(2) . . ?
C26 C25 C24 121.6(2) . . ?
C27 C26 C25 119.7(3) . . ?
C26 C27 C28 120.3(3) . . ?
C27 C28 C23 121.2(2) . . ?
N3 C30 N4 119.4(2) . . ?
N3 C30 Ca1 59.84(12) . . ?
N4 C30 Ca1 59.88(12) . . ?
O1 C31 C32 107.9(3) . . ?
C31 C32 C33 106.8(3) . . ?
C32 C33 C34 102.6(3) . . ?
O1 C34 C33 104.6(2) . . ?
O2 C35 C36 105.6(2) . . ?
C35 C36 C37 101.6(2) . . ?
C38 C37 C36 101.9(2) . . ?
O2 C38 C37 105.5(2) . . ?

loop_
_geom_bond_atom_site_label_1
_geom_bond_atom_site_label_2
_geom_bond_distance
_geom_bond_site_symmetry_2
_geom_bond_publ_flag
Ca1 O1 2.3668(16) . ?
Ca1 O2 2.3688(17) . ?
Ca1 N1 2.415(2) . ?
Ca1 N4 2.425(2) . ?
Ca1 N3 2.4244(19) . ?
Ca1 N2 2.442(2) . ?
Ca1 C15 2.799(2) . ?
Ca1 C30 2.802(2) . ?
O1 C31 1.436(3) . ?
O1 C34 1.438(3) . ?
O2 C35 1.445(3) . ?
O2 C38 1.454(3) . ?
N1 C15 1.332(3) . ?
N1 C1 1.406(3) . ?
N2 C15 1.317(3) . ?
N2 C8 1.412(3) . ?
N3 C30 1.319(3) . ?
N3 C16 1.407(3) . ?
N4 C30 1.330(3) . ?
N4 C23 1.402(3) . ?
C1 C6 1.393(4) . ?
C1 C2 1.418(3) . ?
C2 C3 1.388(3) . ?
C2 C7 1.500(4) . ?
C3 C4 1.381(4) . ?
C4 C5 1.384(3) . ?
C5 C6 1.393(3) . ?
C8 C13 1.395(3) . ?
C8 C9 1.409(3) . ?
C9 C10 1.397(3) . ?
C9 C14 1.497(3) . ?
C10 C11 1.381(3) . ?
C11 C12 1.382(3) . ?
C12 C13 1.392(3) . ?
C16 C21 1.394(3) . ?
C16 C17 1.411(3) . ?
C17 C18 1.391(3) . ?
C17 C22 1.498(4) . ?
C18 C19 1.386(4) . ?
C19 C20 1.382(4) . ?
C20 C21 1.389(3) . ?
C23 C28 1.397(3) . ?
C23 C24 1.413(3) . ?
C24 C25 1.397(4) . ?
C24 C29 1.504(4) . ?
C25 C26 1.385(4) . ?
C26 C27 1.367(4) . ?
C27 C28 1.388(4) . ?
C31 C32 1.461(4) . ?
C32 C33 1.507(5) . ?
C33 C34 1.521(4) . ?
C35 C36 1.512(4) . ?
C36 C37 1.521(4) . ?
C37 C38 1.511(4) . ?
